data_7042774
loop_
_publ_author_name
'Liu, Mei-Jiao'
'Hu, kong-Qiu'
'Liu, Cai-Ming'
'Cui, Ai-Li'
'Kou, Hui-Zhong'

_publ_section_title
;
 Metallocyclic Ni4Ln2M2 single-molecule magnets
;
_journal_name_full 'Dalton Trans.'
_journal_paper_doi 10.1039/C7DT00948H
_journal_year 2017
_chemical_formula_moiety 'C96 H100 Fe2 N20 Ni4 O18 Tb2, 2(C3 H7 N O), 13.31(O), 2.69(C2 H3 N)'
_chemical_formula_sum 'C107.38 H148.69 Fe2 N24.69 Ni4 O33.31 Tb2'
_chemical_formula_weight 2982.75
_chemical_name_systematic
;
 ? 
;
_space_group_crystal_system monoclinic
_space_group_IT_number 14
_space_group_name_Hall '-P 2ybc'
_space_group_name_H-M_alt 'P 1 21/c 1'
_symmetry_space_group_name_Hall '-P 2ybc'
_symmetry_space_group_name_H-M 'P 1 21/c 1'
_atom_sites_solution_hydrogens mixed
_atom_sites_solution_primary direct
_audit_creation_date 2017-03-15
_audit_creation_method
;
Olex2 1.2
(compiled 2016.09.09 svn.r3337 for OlexSys, GUI svn.r5227)
;
_audit_update_record
;
2017-03-16 deposited with the CCDC.
2017-04-24 downloaded from the CCDC.
;
_cell_angle_alpha 90
_cell_angle_beta 104.51(3)
_cell_angle_gamma 90
_cell_formula_units_Z 2
_cell_length_a 16.930(3)
_cell_length_b 22.828(5)
_cell_length_c 19.005(4)
_cell_measurement_reflns_used 28387
_cell_measurement_temperature 163(2)
_cell_measurement_theta_max 31.3889
_cell_measurement_theta_min 2.0626
_cell_volume 7111(3)
_computing_cell_refinement 'CrystalClear (Rigaku Inc., 2008)'
_computing_data_collection 'CrystalClear (Rigaku Inc., 2008)'
_computing_data_reduction 'CrystalClear (Rigaku Inc., 2008)'
_computing_molecular_graphics 'Olex2 (Dolomanov et al., 2009)'
_computing_publication_material 'Olex2 (Dolomanov et al., 2009)'
_computing_structure_refinement 'ShelXL (Sheldrick, 2015)'
_computing_structure_solution 'SHELXS-97 (Sheldrick, 1990)'
_diffrn_ambient_temperature 163.15
_diffrn_measured_fraction_theta_full 0.996
_diffrn_measured_fraction_theta_max 0.996
_diffrn_measurement_device_type 'Saturn724+ (2x2 bin mode)'
_diffrn_measurement_method '\w scans'
_diffrn_radiation_monochromator graphite
_diffrn_radiation_type MoK\a
_diffrn_radiation_wavelength 0.71073
_diffrn_reflns_av_R_equivalents 0.0513
_diffrn_reflns_av_unetI/netI 0.0495
_diffrn_reflns_Laue_measured_fraction_full 0.996
_diffrn_reflns_Laue_measured_fraction_max 0.996
_diffrn_reflns_limit_h_max 20
_diffrn_reflns_limit_h_min -19
_diffrn_reflns_limit_k_max 28
_diffrn_reflns_limit_k_min -28
_diffrn_reflns_limit_l_max 23
_diffrn_reflns_limit_l_min -23
_diffrn_reflns_number 55243
_diffrn_reflns_point_group_measured_fraction_full 0.996
_diffrn_reflns_point_group_measured_fraction_max 0.996
_diffrn_reflns_theta_full 25.242
_diffrn_reflns_theta_max 25.999
_diffrn_reflns_theta_min 1.784
_diffrn_source 'Rotating Anode'
_exptl_absorpt_coefficient_mu 1.771
_exptl_absorpt_correction_T_max 1.0000
_exptl_absorpt_correction_T_min 0.8161
_exptl_absorpt_correction_type multi-scan
_exptl_crystal_colour green
_exptl_crystal_density_diffrn 1.393
_exptl_crystal_density_method 'not measured'
_exptl_crystal_description block
_exptl_crystal_F_000 3053
_exptl_crystal_size_max 0.6
_exptl_crystal_size_mid 0.4
_exptl_crystal_size_min 0.3
_refine_diff_density_max 2.201
_refine_diff_density_min -2.801
_refine_diff_density_rms 0.243
_refine_ls_extinction_method none
_refine_ls_goodness_of_fit_ref 1.204
_refine_ls_hydrogen_treatment constr
_refine_ls_matrix_type full
_refine_ls_number_parameters 826
_refine_ls_number_reflns 13916
_refine_ls_number_restraints 57
_refine_ls_restrained_S_all 1.207
_refine_ls_R_factor_all 0.0826
_refine_ls_R_factor_gt 0.0795
_refine_ls_shift/su_max 0.003
_refine_ls_shift/su_mean 0.000
_refine_ls_structure_factor_coef Fsqd
_refine_ls_weighting_details
;
 w=1/[\s^2^(Fo^2^)+(0.0696P)^2^+63.8770P]
 where P=(Fo^2^+2Fc^2^)/3
;
_refine_ls_weighting_scheme calc
_refine_ls_wR_factor_gt 0.2014
_refine_ls_wR_factor_ref 0.2040
_reflns_Friedel_coverage 0.000
_reflns_number_gt 13253
_reflns_number_total 13916
_reflns_threshold_expression 'I > 2\s(I)'
_cod_data_source_file c7dt00948h2.cif
_cod_data_source_block 5
_cod_depositor_comments
;
The following automatic conversions were performed:

'_exptl_absorpt_correction_type' value 'Multi-scan' changed to
'multi-scan' according to
/home/data/users/saulius/crontab/automatic-downloads/rss-feeds/RSC/lib/dictionaries/cif_core.dic
dictionary named 'cif_core.dic' version 2.4.2 from 2011-04-26.

Automatic conversion script
Id: cif_fix_values 4973 2017-02-22 13:04:09Z antanas 
;
_cod_database_code 7042774
_shelxl_version_number 2013-2
_shelx_space_group_comment
;
The symmetry employed for this shelxl refinement is uniquely defined
by the following loop, which should always be used as a source of
symmetry information in preference to the above space-group names.
They are only intended as comments.
;
_olex2_refinement_description
;
1. Fixed Uiso
 At 1.2 times of:
  All C(H) groups, All C(H,H) groups, All O(H,H) groups
 At 1.5 times of:
  All C(H,H,H) groups
2. Restrained distances
 C53-C54
 1.4 with sigma of 0.01
 C54-N12
 1.15 with sigma of 0.01
 C53-N12
 2.55 with sigma of 0.01
3. Uiso/Uaniso restraints and constraints
Uanis(O8W) \\sim Ueq, Uanis(N12) \\sim Ueq, Uanis(N14) \\sim Ueq, Uanis(O3W)
\\sim Ueq, Uanis(O9W) \\sim Ueq, Uanis(C54) \\sim Ueq, Uanis(C56) \\sim Ueq,
Uanis(C57) \\sim Ueq, Uanis(O7WA) \\sim Ueq: with sigma of 0.01 and sigma for
terminal atoms of 0.02
4. Others
 Sof(O7WA)=1-FVAR(1)
 Sof(O7W)=FVAR(1)
 Sof(O9W)=1-FVAR(2)
 Sof(C53)=Sof(H53A)=Sof(H53B)=Sof(H53C)=Sof(C54)=Sof(N12)=FVAR(2)
 Sof(O8W)=1-FVAR(3)
 Sof(C57)=Sof(H57A)=Sof(H57B)=Sof(H57C)=Sof(N14)=Sof(C56)=FVAR(3)
5.a Riding coordinates:
 O1W(H1WA,H1WB)
5.b Secondary CH2 refined with riding coordinates:
 C24(H24A,H24B), C26(H26A,H26B), C43(H43A,H43B), C44(H44A,H44B)
5.c Me refined with riding coordinates:
 C21(H21A,H21B,H21C), C22(H22A,H22B,H22C), C27(H27A,H27B,H27C), C42(H42A,H42B,
 H42C), C46(H46A,H46B,H46C), C47(H47A,H47B,H47C), C49(H49A,H49B,H49C), C50(H50A,
 H50B,H50C), C57(H57A,H57B,H57C)
5.d Aromatic/amide H refined with riding coordinates:
 C10(H10), C13(H13), C14(H14), C15(H15), C17(H17), C19(H19), C28(H28),
 C30(H30), C31(H31), C33(H33), C34(H34), C36(H36), C37(H37), C39(H39), C40(H40),
  C48(H48), C51(H51)
5.e Idealised Me refined as rotating group:
 C32(H32A,H32B,H32C), C41(H41A,H41B,H41C), C53(H53A,H53B,H53C)
;
_olex2_submission_special_instructions 'No special instructions were received'

loop_
_space_group_symop_operation_xyz
'x, y, z'
'-x, y+1/2, -z+1/2'
'-x, -y, -z'
'x, -y-1/2, z-1/2'

loop_
_atom_site_label
_atom_site_type_symbol
_atom_site_fract_x
_atom_site_fract_y
_atom_site_fract_z
_atom_site_U_iso_or_equiv
_atom_site_adp_type
_atom_site_occupancy
_atom_site_site_symmetry_order
_atom_site_calc_flag
_atom_site_refinement_flags_posn
_atom_site_refinement_flags_adp
_atom_site_refinement_flags_occupancy
_atom_site_disorder_assembly
_atom_site_disorder_group
Tb1 Tb 0.99406(2) 0.49713(2) 0.28696(2) 0.02251(12) Uani 1 1 d . . . . .
Ni1 Ni 0.78376(6) 0.53882(4) 0.23864(5) 0.0279(2) Uani 1 1 d . . . . .
Ni2 Ni 1.20602(6) 0.46018(4) 0.33143(6) 0.0287(2) Uani 1 1 d . . . . .
Fe1 Fe 0.70942(7) 0.65676(4) 0.43645(6) 0.0262(2) Uani 1 1 d . . . . .
C1 C 0.7449(5) 0.6041(3) 0.3706(4) 0.0294(16) Uani 1 1 d . . . . .
C2 C 0.8206(5) 0.6893(3) 0.4620(4) 0.0293(16) Uani 1 1 d . . . . .
C3 C 0.7476(5) 0.6037(3) 0.5182(4) 0.0279(16) Uani 1 1 d . . . . .
C4 C 0.5995(5) 0.6226(4) 0.4083(5) 0.0382(19) Uani 1 1 d . . . . .
C5 C 0.6763(5) 0.7111(4) 0.5037(5) 0.0347(18) Uani 1 1 d . . . . .
C6 C 0.6766(5) 0.7135(4) 0.3583(5) 0.0363(18) Uani 1 1 d . . . . .
C7 C 1.1533(5) 0.5852(3) 0.3450(4) 0.0299(16) Uani 1 1 d . . . . .
C8 C 1.0803(5) 0.3926(3) 0.2162(4) 0.0284(16) Uani 1 1 d . . . . .
C9 C 1.0026(5) 0.3893(3) 0.1676(4) 0.0290(16) Uani 1 1 d . . . . .
C10 C 0.9811(6) 0.3449(3) 0.1162(5) 0.0359(18) Uani 1 1 d . . . . .
H10 H 0.9282 0.3445 0.0839 0.043 Uiso 1 1 calc R . . . .
C11 C 0.9109(5) 0.6030(3) 0.1773(4) 0.0286(16) Uani 1 1 d . . . . .
C12 C 1.0900(5) 0.6263(3) 0.3430(4) 0.0308(16) Uani 1 1 d . . . . .
C13 C 1.0127(5) 0.6494(4) 0.1248(5) 0.0359(18) Uani 1 1 d . . . . .
H13 H 1.0657 0.6491 0.1163 0.043 Uiso 1 1 calc R . . . .
C14 C 0.9585(6) 0.6953(4) 0.0980(5) 0.044(2) Uani 1 1 d . . . . .
H14 H 0.9749 0.7269 0.0723 0.053 Uiso 1 1 calc R . . . .
C15 C 0.8812(6) 0.6941(4) 0.1094(5) 0.042(2) Uani 1 1 d . . . . .
H15 H 0.8443 0.7249 0.0904 0.051 Uiso 1 1 calc R . . . .
C16 C 0.8555(6) 0.6484(4) 0.1484(5) 0.0384(19) Uani 1 1 d . . . . .
C17 C 0.7689(6) 0.6492(4) 0.1516(5) 0.042(2) Uani 1 1 d . . . . .
H17 H 0.7375 0.6823 0.1313 0.050 Uiso 1 1 calc R . . . .
C18 C 0.8907(5) 0.3706(4) 0.3041(4) 0.0323(17) Uani 1 1 d . . . . .
C19 C 0.8716(6) 0.3113(4) 0.3066(5) 0.040(2) Uani 1 1 d . . . . .
H19 H 0.9136 0.2833 0.3232 0.047 Uiso 1 1 calc R . . . .
C20 C 0.8308(5) 0.4130(3) 0.2796(4) 0.0299(16) Uani 1 1 d . . . . .
C21 C 1.0305(6) 0.3576(4) 0.3743(5) 0.048(2) Uani 1 1 d . . . . .
H21A H 1.0064 0.3196 0.3810 0.072 Uiso 1 1 calc R . . . .
H21B H 1.0485 0.3773 0.4214 0.072 Uiso 1 1 calc R . . . .
H21C H 1.0774 0.3516 0.3536 0.072 Uiso 1 1 calc R . . . .
C22 C 0.9552(5) 0.6352(4) 0.3604(6) 0.046(2) Uani 1 1 d . . . . .
H22A H 0.9785 0.6737 0.3763 0.069 Uiso 1 1 calc R . . . .
H22B H 0.9409 0.6152 0.4011 0.069 Uiso 1 1 calc R . . . .
H22C H 0.9061 0.6401 0.3206 0.069 Uiso 1 1 calc R . . . .
C23 C 0.9884(5) 0.6043(3) 0.1638(4) 0.0292(16) Uani 1 1 d . . . . .
C24 C 0.6442(5) 0.6211(5) 0.1723(6) 0.049(2) Uani 1 1 d . . . . .
H24A H 0.6267 0.6539 0.1377 0.059 Uiso 1 1 calc R . . . .
H24B H 0.6365 0.6334 0.2201 0.059 Uiso 1 1 calc R . . . .
C25 C 0.5907(6) 0.5675(5) 0.1454(6) 0.055(3) Uani 1 1 d . . . . .
C26 C 0.5998(5) 0.5183(5) 0.2050(5) 0.047(2) Uani 1 1 d . . . . .
H26A H 0.5906 0.5358 0.2500 0.056 Uiso 1 1 calc R . . . .
H26B H 0.5571 0.4883 0.1878 0.056 Uiso 1 1 calc R . . . .
C27 C 0.6053(8) 0.5426(6) 0.0742(6) 0.071(3) Uani 1 1 d . . . . .
H27A H 0.5993 0.5741 0.0381 0.107 Uiso 1 1 calc R . . . .
H27B H 0.5654 0.5117 0.0556 0.107 Uiso 1 1 calc R . . . .
H27C H 0.6605 0.5263 0.0837 0.107 Uiso 1 1 calc R . . . .
C28 C 0.6785(5) 0.4347(4) 0.2316(5) 0.040(2) Uani 1 1 d . . . . .
H28 H 0.6257 0.4175 0.2213 0.047 Uiso 1 1 calc R . . . .
C29 C 0.7480(5) 0.3944(4) 0.2567(5) 0.0373(19) Uani 1 1 d . . . . .
C30 C 0.7304(6) 0.3339(4) 0.2604(6) 0.048(2) Uani 1 1 d . . . . .
H30 H 0.6752 0.3212 0.2457 0.057 Uiso 1 1 calc R . . . .
C31 C 0.7901(7) 0.2935(4) 0.2843(5) 0.051(3) Uani 1 1 d . . . . .
H31 H 0.7765 0.2532 0.2859 0.061 Uiso 1 1 calc R . . . .
C32 C 0.8781(7) 0.4426(5) 0.1164(6) 0.061(3) Uani 1 1 d . . . . .
H32A H 0.8929 0.4471 0.0700 0.091 Uiso 1 1 calc GR . . . .
H32B H 0.8485 0.4775 0.1256 0.091 Uiso 1 1 calc GR . . . .
H32C H 0.8434 0.4080 0.1144 0.091 Uiso 1 1 calc GR . . . .
C33 C 1.0372(6) 0.3007(4) 0.1121(5) 0.040(2) Uani 1 1 d . . . . .
H33 H 1.0225 0.2696 0.0783 0.048 Uiso 1 1 calc R . . . .
C34 C 1.1148(6) 0.3035(4) 0.1588(5) 0.044(2) Uani 1 1 d . . . . .
H34 H 1.1533 0.2741 0.1554 0.053 Uiso 1 1 calc R . . . .
C35 C 1.1388(5) 0.3484(4) 0.2108(5) 0.0350(18) Uani 1 1 d . . . . .
C36 C 1.2235(6) 0.3511(4) 0.2502(5) 0.039(2) Uani 1 1 d . . . . .
H36 H 1.2563 0.3190 0.2429 0.047 Uiso 1 1 calc R . . . .
C37 C 1.3047(6) 0.5682(4) 0.3608(6) 0.046(2) Uani 1 1 d . . . . .
H37 H 1.3563 0.5871 0.3708 0.056 Uiso 1 1 calc R . . . .
C38 C 1.2337(5) 0.6064(3) 0.3538(5) 0.0353(18) Uani 1 1 d . . . . .
C39 C 1.2489(6) 0.6669(4) 0.3588(6) 0.048(2) Uani 1 1 d . . . . .
H39 H 1.3029 0.6812 0.3645 0.057 Uiso 1 1 calc R . . . .
C40 C 1.1047(6) 0.6859(4) 0.3470(5) 0.041(2) Uani 1 1 d . . . . .
H40 H 1.0611 0.7127 0.3442 0.050 Uiso 1 1 calc R . . . .
C41 C 1.1094(6) 0.5488(5) 0.1639(6) 0.054(3) Uani 1 1 d . . . . .
H41A H 1.0951 0.5541 0.1111 0.081 Uiso 1 1 calc GR . . . .
H41B H 1.1315 0.5094 0.1760 0.081 Uiso 1 1 calc GR . . . .
H41C H 1.1503 0.5780 0.1867 0.081 Uiso 1 1 calc GR . . . .
C42 C 0.5002(7) 0.5886(7) 0.1320(8) 0.081(4) Uani 1 1 d . . . . .
H42A H 0.4898 0.6197 0.0954 0.122 Uiso 1 1 calc R . . . .
H42B H 0.4908 0.6037 0.1775 0.122 Uiso 1 1 calc R . . . .
H42C H 0.4633 0.5556 0.1148 0.122 Uiso 1 1 calc R . . . .
C43 C 1.3487(5) 0.3820(5) 0.3230(6) 0.049(2) Uani 1 1 d . . . . .
H43A H 1.3673 0.3500 0.2959 0.059 Uiso 1 1 calc R . . . .
H43B H 1.3591 0.3699 0.3745 0.059 Uiso 1 1 calc R . . . .
C44 C 1.3884(6) 0.4851(5) 0.3731(7) 0.057(3) Uani 1 1 d . . . . .
H44A H 1.3993 0.4676 0.4223 0.069 Uiso 1 1 calc R . . . .
H44B H 1.4293 0.5163 0.3743 0.069 Uiso 1 1 calc R . . . .
C45 C 1.3987(6) 0.4373(5) 0.3181(7) 0.056(3) Uani 1 1 d . . . . .
C46 C 1.3761(8) 0.4627(7) 0.2390(8) 0.081(4) Uani 1 1 d . . . . .
H46A H 1.4087 0.4979 0.2372 0.121 Uiso 1 1 calc R . . . .
H46B H 1.3180 0.4728 0.2252 0.121 Uiso 1 1 calc R . . . .
H46C H 1.3874 0.4333 0.2053 0.121 Uiso 1 1 calc R . . . .
C47 C 1.4898(6) 0.4199(6) 0.3385(8) 0.076(4) Uani 1 1 d . . . . .
H47A H 1.5048 0.4047 0.3883 0.114 Uiso 1 1 calc R . . . .
H47B H 1.5232 0.4544 0.3351 0.114 Uiso 1 1 calc R . . . .
H47C H 1.4992 0.3896 0.3050 0.114 Uiso 1 1 calc R . . . .
C48 C 1.1844(6) 0.7064(4) 0.3553(6) 0.051(3) Uani 1 1 d . . . . .
H48 H 1.1949 0.7473 0.3586 0.061 Uiso 1 1 calc R . . . .
C49 C 0.7730(10) 0.1376(6) -0.0395(7) 0.086(5) Uani 1 1 d . . . . .
H49A H 0.8300 0.1505 -0.0267 0.129 Uiso 1 1 calc R . . . .
H49B H 0.7462 0.1512 -0.0023 0.129 Uiso 1 1 calc R . . . .
H49C H 0.7449 0.1541 -0.0868 0.129 Uiso 1 1 calc R . . . .
C50 C 0.6889(8) 0.0486(8) -0.0625(8) 0.091(5) Uani 1 1 d . . . . .
H50A H 0.6956 0.0059 -0.0627 0.137 Uiso 1 1 calc R . . . .
H50B H 0.6588 0.0617 -0.1108 0.137 Uiso 1 1 calc R . . . .
H50C H 0.6587 0.0594 -0.0267 0.137 Uiso 1 1 calc R . . . .
C51 C 0.8352(7) 0.0425(5) -0.0300(6) 0.055(3) Uani 1 1 d . . . . .
H51 H 0.8285 0.0011 -0.0310 0.066 Uiso 1 1 calc R . . . .
N1 N 0.7672(4) 0.5741(3) 0.3302(4) 0.0347(15) Uani 1 1 d . . . . .
N2 N 0.8868(4) 0.7061(3) 0.4767(4) 0.0333(15) Uani 1 1 d . . . . .
N3 N 0.7729(4) 0.5758(3) 0.5693(4) 0.0319(14) Uani 1 1 d . . . . .
N4 N 0.5338(6) 0.6056(5) 0.3894(6) 0.070(3) Uani 1 1 d . . . . .
N5 N 0.6565(5) 0.7428(3) 0.5433(5) 0.049(2) Uani 1 1 d . . . . .
N6 N 0.6566(5) 0.7467(4) 0.3108(5) 0.056(2) Uani 1 1 d . . . . .
N7 N 1.2601(4) 0.3907(3) 0.2934(4) 0.0355(16) Uani 1 1 d . . . . .
N8 N 1.3056(4) 0.5116(3) 0.3551(5) 0.0396(17) Uani 1 1 d . . . . .
N9 N 0.6810(5) 0.4895(3) 0.2223(4) 0.0392(17) Uani 1 1 d . . . . .
N10 N 0.7320(4) 0.6089(3) 0.1794(4) 0.0389(17) Uani 1 1 d . . . . .
N11 N 0.7699(6) 0.0767(6) -0.0432(5) 0.073(3) Uani 1 1 d . . . . .
O1 O 1.0963(3) 0.4363(2) 0.2648(3) 0.0283(11) Uani 1 1 d . . . . .
O2 O 1.1323(3) 0.5280(2) 0.3395(3) 0.0284(11) Uani 1 1 d . . . . .
O3 O 1.0139(3) 0.6007(2) 0.3355(3) 0.0322(12) Uani 1 1 d . . . . .
O4 O 0.9514(3) 0.4357(2) 0.1744(3) 0.0327(12) Uani 1 1 d . . . . .
O5 O 0.8920(3) 0.5578(2) 0.2161(3) 0.0263(11) Uani 1 1 d . . . . .
O6 O 0.8539(3) 0.4691(2) 0.2780(3) 0.0282(11) Uani 1 1 d . . . . .
O7 O 0.9704(3) 0.3934(2) 0.3257(3) 0.0320(12) Uani 1 1 d . . . . .
O8 O 1.0364(3) 0.5563(2) 0.1909(3) 0.0314(12) Uani 1 1 d . . . . .
O9 O 0.9080(4) 0.0643(3) -0.0157(4) 0.0511(17) Uani 1 1 d . . . . .
O1W O 0.9984(4) 0.4966(3) 0.4108(3) 0.0407(15) Uani 1 1 d . . . . .
H1WA H 0.9537 0.4860 0.4196 0.049 Uiso 1 1 d R . . . .
H1WB H 1.0149 0.5287 0.4320 0.049 Uiso 1 1 d R . . . .
O2W O 0.5874(7) 0.3253(5) -0.2733(6) 0.103(3) Uani 1 1 d . . . . .
O3W O 0.2910(11) 0.6132(10) 0.1507(13) 0.230(9) Uani 1 1 d . U . . .
O4W O 0.5082(6) 0.2328(5) -0.2229(6) 0.097(3) Uani 1 1 d . . . . .
O6W O 0.4995(6) 0.7572(5) 0.0783(7) 0.099(3) Uani 1 1 d . . . . .
O5W O 0.4294(7) 0.8472(6) -0.0119(7) 0.114(4) Uani 1 1 d . . . . .
O7W O 0.4830(11) 0.7159(8) -0.0960(9) 0.063(6) Uani 0.44(2) 1 d . . P A 1
O7WA O 0.5048(14) 0.6352(14) -0.1073(13) 0.143(10) Uani 0.56(2) 1 d . U P A 2
C57 C 0.3130(19) 0.7138(15) 0.0532(18) 0.127(11) Uani 0.648(18) 1 d . U P B 1
H57A H 0.3221 0.7562 0.0573 0.190 Uiso 0.648(18) 1 calc R . P B 1
H57B H 0.3342 0.6985 0.0134 0.190 Uiso 0.648(18) 1 calc R . P B 1
H57C H 0.3415 0.6949 0.0988 0.190 Uiso 0.648(18) 1 calc R . P B 1
N14 N 0.1715(15) 0.6925(12) 0.0391(14) 0.122(9) Uani 0.648(18) 1 d . U P B 1
C56 C 0.239(2) 0.7034(15) 0.0408(18) 0.122(11) Uani 0.648(18) 1 d . U P B 1
O8W O 0.322(3) 0.632(2) -0.025(3) 0.18(2) Uani 0.352(18) 1 d . U P B 2
C53 C 1.2506(14) 0.3591(7) 0.0549(9) 0.079(6) Uani 0.697(18) 1 d D . P C 1
H53A H 1.2521 0.3411 0.0084 0.118 Uiso 0.697(18) 1 calc GR . P C 1
H53B H 1.2157 0.3357 0.0781 0.118 Uiso 0.697(18) 1 calc GR . P C 1
H53C H 1.3060 0.3606 0.0866 0.118 Uiso 0.697(18) 1 calc GR . P C 1
C54 C 1.2191(16) 0.4163(8) 0.0426(13) 0.098(8) Uani 0.697(18) 1 d D U P C 1
N12 N 1.210(2) 0.4667(8) 0.0398(19) 0.193(15) Uani 0.697(18) 1 d D U P C 1
O9W O 1.133(2) 0.4341(14) 0.0303(15) 0.078(10) Uani 0.303(18) 1 d . U P C 2

loop_
_atom_site_aniso_label
_atom_site_aniso_U_11
_atom_site_aniso_U_22
_atom_site_aniso_U_33
_atom_site_aniso_U_23
_atom_site_aniso_U_13
_atom_site_aniso_U_12
Tb1 0.0286(2) 0.01598(18) 0.0242(2) 0.00117(12) 0.00906(14) 0.00401(12)
Ni1 0.0286(5) 0.0286(5) 0.0263(5) 0.0015(4) 0.0064(4) 0.0044(4)
Ni2 0.0278(5) 0.0252(5) 0.0360(5) 0.0074(4) 0.0133(4) 0.0033(4)
Fe1 0.0280(5) 0.0205(5) 0.0318(6) 0.0024(4) 0.0104(4) 0.0004(4)
C1 0.033(4) 0.022(4) 0.032(4) 0.003(3) 0.004(3) 0.001(3)
C2 0.045(5) 0.021(4) 0.026(4) 0.007(3) 0.017(3) 0.006(3)
C3 0.027(4) 0.023(4) 0.035(4) -0.001(3) 0.011(3) -0.002(3)
C4 0.041(5) 0.031(4) 0.045(5) 0.000(4) 0.015(4) -0.002(4)
C5 0.033(4) 0.028(4) 0.044(5) -0.002(4) 0.013(4) -0.009(3)
C6 0.029(4) 0.036(4) 0.044(5) 0.007(4) 0.009(4) 0.001(3)
C7 0.035(4) 0.024(4) 0.032(4) 0.001(3) 0.010(3) -0.005(3)
C8 0.038(4) 0.017(3) 0.036(4) 0.001(3) 0.019(3) 0.006(3)
C9 0.039(4) 0.020(3) 0.030(4) 0.001(3) 0.014(3) 0.004(3)
C10 0.044(5) 0.025(4) 0.041(5) -0.009(3) 0.013(4) -0.003(3)
C11 0.045(5) 0.016(3) 0.024(4) 0.001(3) 0.006(3) 0.005(3)
C12 0.038(4) 0.025(4) 0.032(4) 0.000(3) 0.014(3) 0.004(3)
C13 0.040(5) 0.031(4) 0.035(4) 0.008(3) 0.007(4) -0.003(3)
C14 0.059(6) 0.024(4) 0.049(5) 0.008(4) 0.012(4) -0.003(4)
C15 0.053(5) 0.022(4) 0.050(5) 0.010(4) 0.008(4) 0.012(4)
C16 0.045(5) 0.029(4) 0.041(5) 0.007(4) 0.011(4) 0.006(4)
C17 0.049(5) 0.036(5) 0.040(5) 0.007(4) 0.010(4) 0.013(4)
C18 0.037(4) 0.031(4) 0.026(4) 0.000(3) 0.004(3) -0.005(3)
C19 0.056(5) 0.024(4) 0.034(4) -0.001(3) 0.002(4) 0.002(4)
C20 0.037(4) 0.026(4) 0.027(4) 0.000(3) 0.009(3) -0.001(3)
C21 0.047(5) 0.039(5) 0.052(6) 0.021(4) 0.003(4) 0.007(4)
C22 0.036(5) 0.036(5) 0.071(7) -0.017(4) 0.024(5) 0.006(4)
C23 0.033(4) 0.021(3) 0.032(4) 0.003(3) 0.006(3) 0.000(3)
C24 0.031(5) 0.056(6) 0.062(6) 0.018(5) 0.014(4) 0.020(4)
C25 0.030(5) 0.079(8) 0.051(6) 0.012(5) 0.003(4) 0.016(5)
C26 0.026(4) 0.069(7) 0.044(5) 0.003(5) 0.005(4) 0.008(4)
C27 0.060(7) 0.101(10) 0.046(6) -0.002(6) 0.001(5) 0.013(7)
C28 0.028(4) 0.052(6) 0.036(5) -0.001(4) 0.003(3) -0.006(4)
C29 0.039(5) 0.033(4) 0.038(5) -0.004(3) 0.006(4) -0.014(4)
C30 0.039(5) 0.034(5) 0.064(6) 0.003(4) 0.003(4) -0.009(4)
C31 0.072(7) 0.030(5) 0.049(6) -0.012(4) 0.011(5) -0.022(5)
C32 0.058(7) 0.065(7) 0.048(6) -0.020(5) -0.009(5) 0.017(5)
C33 0.053(5) 0.025(4) 0.045(5) -0.007(4) 0.018(4) 0.000(4)
C34 0.059(6) 0.027(4) 0.055(6) -0.005(4) 0.031(5) 0.011(4)
C35 0.040(5) 0.031(4) 0.040(5) 0.001(3) 0.020(4) 0.013(3)
C36 0.046(5) 0.031(4) 0.044(5) 0.001(4) 0.021(4) 0.016(4)
C37 0.037(5) 0.047(5) 0.061(6) 0.009(5) 0.022(4) -0.004(4)
C38 0.035(4) 0.025(4) 0.049(5) 0.002(3) 0.016(4) -0.004(3)
C39 0.047(5) 0.040(5) 0.061(6) -0.003(4) 0.023(5) -0.016(4)
C40 0.051(5) 0.024(4) 0.054(6) 0.002(4) 0.022(4) 0.004(4)
C41 0.053(6) 0.059(6) 0.060(6) 0.028(5) 0.035(5) 0.021(5)
C42 0.036(6) 0.109(11) 0.097(10) 0.021(9) 0.012(6) 0.020(6)
C43 0.032(5) 0.053(6) 0.063(6) 0.009(5) 0.017(4) 0.016(4)
C44 0.026(5) 0.049(6) 0.093(9) 0.016(6) 0.005(5) 0.011(4)
C45 0.029(5) 0.065(7) 0.081(8) 0.007(6) 0.025(5) 0.007(4)
C46 0.057(7) 0.103(11) 0.098(10) 0.039(8) 0.050(7) 0.019(7)
C47 0.026(5) 0.080(9) 0.127(12) 0.014(8) 0.028(6) 0.010(5)
C48 0.061(6) 0.023(4) 0.077(7) -0.004(4) 0.032(6) -0.011(4)
C49 0.124(13) 0.080(10) 0.057(8) 0.025(7) 0.028(8) 0.032(9)
C50 0.056(8) 0.136(14) 0.076(9) -0.011(9) 0.007(7) 0.011(8)
C51 0.051(6) 0.063(7) 0.051(6) -0.001(5) 0.012(5) 0.014(5)
N1 0.033(4) 0.031(4) 0.039(4) 0.004(3) 0.007(3) 0.002(3)
N2 0.037(4) 0.024(3) 0.042(4) -0.005(3) 0.016(3) -0.008(3)
N3 0.033(3) 0.028(3) 0.036(4) 0.008(3) 0.012(3) 0.000(3)
N4 0.042(5) 0.067(6) 0.101(8) -0.002(6) 0.018(5) -0.015(5)
N5 0.050(5) 0.035(4) 0.066(5) -0.017(4) 0.025(4) -0.002(3)
N6 0.047(5) 0.050(5) 0.071(6) 0.026(5) 0.013(4) 0.001(4)
N7 0.029(4) 0.038(4) 0.043(4) 0.006(3) 0.017(3) 0.009(3)
N8 0.026(4) 0.034(4) 0.061(5) 0.007(3) 0.015(3) 0.003(3)
N9 0.034(4) 0.050(5) 0.031(4) -0.004(3) 0.003(3) 0.005(3)
N10 0.031(4) 0.044(4) 0.043(4) 0.012(3) 0.011(3) 0.010(3)
N11 0.046(5) 0.124(10) 0.046(5) -0.011(6) 0.006(4) 0.037(6)
O1 0.026(3) 0.025(3) 0.036(3) -0.001(2) 0.012(2) 0.009(2)
O2 0.030(3) 0.020(2) 0.037(3) 0.002(2) 0.012(2) -0.003(2)
O3 0.037(3) 0.023(3) 0.037(3) -0.009(2) 0.010(2) 0.002(2)
O4 0.036(3) 0.027(3) 0.032(3) -0.008(2) 0.002(2) 0.006(2)
O5 0.030(3) 0.019(2) 0.031(3) 0.007(2) 0.009(2) 0.007(2)
O6 0.027(3) 0.021(3) 0.035(3) 0.001(2) 0.005(2) -0.001(2)
O7 0.033(3) 0.024(3) 0.038(3) 0.007(2) 0.006(2) 0.004(2)
O8 0.036(3) 0.028(3) 0.032(3) 0.008(2) 0.013(2) 0.012(2)
O9 0.040(4) 0.070(5) 0.041(4) -0.006(3) 0.006(3) 0.015(3)
O1W 0.053(4) 0.048(4) 0.024(3) -0.003(2) 0.015(3) -0.010(3)
O2W 0.094(8) 0.113(9) 0.110(9) 0.026(7) 0.044(7) -0.008(6)
O3W 0.135(12) 0.245(16) 0.316(18) 0.039(14) 0.070(12) -0.084(11)
O4W 0.094(7) 0.116(9) 0.077(6) 0.027(6) 0.015(5) -0.009(6)
O6W 0.076(7) 0.104(8) 0.127(9) 0.009(7) 0.045(6) -0.008(6)
O5W 0.082(7) 0.159(12) 0.103(8) 0.004(8) 0.024(6) 0.022(7)
O7W 0.064(12) 0.067(13) 0.054(11) -0.018(9) 0.005(8) -0.016(9)
O7WA 0.093(13) 0.22(2) 0.099(14) 0.016(13) -0.010(10) -0.039(13)
C57 0.114(17) 0.135(19) 0.133(18) 0.019(15) 0.034(14) 0.022(14)
N14 0.101(14) 0.142(17) 0.118(15) 0.002(13) 0.020(12) -0.044(12)
C56 0.120(13) 0.122(14) 0.120(13) 0.006(9) 0.023(9) -0.003(9)
O8W 0.17(3) 0.17(3) 0.17(3) 0.001(18) -0.004(17) 0.022(18)
C53 0.120(17) 0.070(12) 0.050(10) 0.010(8) 0.028(10) 0.037(11)
C54 0.116(11) 0.092(10) 0.081(10) -0.001(8) 0.019(8) 0.019(8)
N12 0.20(2) 0.21(2) 0.18(2) 0.005(17) 0.051(16) 0.065(17)
O9W 0.094(17) 0.092(17) 0.052(13) -0.013(12) 0.026(12) -0.022(13)

loop_
_atom_type_symbol
_atom_type_description
_atom_type_scat_dispersion_real
_atom_type_scat_dispersion_imag
_atom_type_scat_source
C C 0.0033 0.0016 'International Tables Vol C Tables 4.2.6.8 and 6.1.1.4'
H H 0.0000 0.0000 'International Tables Vol C Tables 4.2.6.8 and 6.1.1.4'
N N 0.0061 0.0033 'International Tables Vol C Tables 4.2.6.8 and 6.1.1.4'
O O 0.0106 0.0060 'International Tables Vol C Tables 4.2.6.8 and 6.1.1.4'
Fe Fe 0.3463 0.8444 'International Tables Vol C Tables 4.2.6.8 and 6.1.1.4'
Ni Ni 0.3393 1.1124 'International Tables Vol C Tables 4.2.6.8 and 6.1.1.4'
Tb Tb -0.1723 4.1537 'International Tables Vol C Tables 4.2.6.8 and 6.1.1.4'

loop_
_geom_angle_atom_site_label_1
_geom_angle_atom_site_label_2
_geom_angle_atom_site_label_3
_geom_angle
_geom_angle_site_symmetry_1
_geom_angle_site_symmetry_3
O1 Tb1 O2 64.05(18) . .
O1 Tb1 O3 125.76(18) . .
O1 Tb1 O4 65.30(18) . .
O1 Tb1 O5 135.76(18) . .
O1 Tb1 O6 125.93(18) . .
O1 Tb1 O7 71.08(18) . .
O1 Tb1 O8 80.24(17) . .
O2 Tb1 O3 63.18(17) . .
O2 Tb1 O4 124.02(18) . .
O2 Tb1 O6 159.99(18) . .
O2 Tb1 O7 111.08(17) . .
O2 Tb1 O8 73.74(18) . .
O3 Tb1 O7 141.40(18) . .
O4 Tb1 O3 144.81(18) . .
O4 Tb1 O7 72.15(18) . .
O4 Tb1 O8 75.81(19) . .
O5 Tb1 O2 124.22(17) . .
O5 Tb1 O3 70.75(18) . .
O5 Tb1 O4 80.11(18) . .
O5 Tb1 O6 63.22(17) . .
O5 Tb1 O7 124.56(18) . .
O5 Tb1 O8 64.59(17) . .
O6 Tb1 O3 108.10(17) . .
O6 Tb1 O4 74.01(18) . .
O6 Tb1 O7 63.38(17) . .
O6 Tb1 O8 122.87(18) . .
O8 Tb1 O3 74.14(18) . .
O8 Tb1 O7 143.61(18) . .
O1W Tb1 O1 109.9(2) . .
O1W Tb1 O2 78.6(2) . .
O1W Tb1 O3 70.7(2) . .
O1W Tb1 O4 141.8(2) . .
O1W Tb1 O5 114.3(2) . .
O1W Tb1 O6 81.5(2) . .
O1W Tb1 O7 70.8(2) . .
O1W Tb1 O8 142.3(2) . .
N1 Ni1 N9 93.1(3) . .
N1 Ni1 N10 91.7(3) . .
N1 Ni1 O5 115.3(3) . .
N1 Ni1 O6 101.2(3) . .
N9 Ni1 O5 150.5(3) . .
N10 Ni1 N9 96.8(3) . .
N10 Ni1 O5 90.1(2) . .
O6 Ni1 N9 91.2(3) . .
O6 Ni1 N10 164.4(3) . .
O6 Ni1 O5 76.5(2) . .
N3 Ni2 N7 91.4(3) 3_766 .
N3 Ni2 N8 95.0(3) 3_766 .
N3 Ni2 O1 113.1(2) 3_766 .
N3 Ni2 O2 102.2(2) 3_766 .
N8 Ni2 N7 96.1(3) . .
N8 Ni2 O1 151.2(3) . .
N8 Ni2 O2 92.0(3) . .
O1 Ni2 N7 89.6(2) . .
O2 Ni2 N7 163.5(3) . .
O2 Ni2 O1 76.6(2) . .
C1 Fe1 C2 87.8(3) . .
C1 Fe1 C3 92.0(3) . .
C1 Fe1 C4 90.2(3) . .
C1 Fe1 C5 178.5(3) . .
C1 Fe1 C6 89.7(3) . .
C3 Fe1 C2 86.1(3) . .
C3 Fe1 C4 94.2(3) . .
C3 Fe1 C5 88.0(3) . .
C4 Fe1 C2 177.9(3) . .
C5 Fe1 C2 90.8(3) . .
C5 Fe1 C4 91.3(3) . .
C6 Fe1 C2 90.5(3) . .
C6 Fe1 C3 176.2(4) . .
C6 Fe1 C4 89.2(4) . .
C6 Fe1 C5 90.1(4) . .
N1 C1 Fe1 177.8(7) . .
N2 C2 Fe1 177.2(7) . .
N3 C3 Fe1 175.0(7) . .
N4 C4 Fe1 175.9(9) . .
N5 C5 Fe1 179.6(8) . .
N6 C6 Fe1 178.9(9) . .
C38 C7 C12 118.4(7) . .
O2 C7 C12 117.1(7) . .
O2 C7 C38 124.5(7) . .
C9 C8 C35 117.6(7) . .
O1 C8 C9 119.1(6) . .
O1 C8 C35 123.3(7) . .
C10 C9 C8 122.5(7) . .
C10 C9 O4 124.0(7) . .
O4 C9 C8 113.5(6) . .
C9 C10 C33 120.1(8) . .
C23 C11 C16 118.4(7) . .
O5 C11 C16 123.1(7) . .
O5 C11 C23 118.5(6) . .
C40 C12 C7 121.7(8) . .
C40 C12 O3 124.6(7) . .
O3 C12 C7 113.6(7) . .
C23 C13 C14 119.6(8) . .
C15 C14 C13 119.3(8) . .
C14 C15 C16 121.8(8) . .
C11 C16 C17 124.1(8) . .
C15 C16 C11 118.9(8) . .
C15 C16 C17 116.8(8) . .
N10 C17 C16 126.2(8) . .
C19 C18 C20 122.0(8) . .
C19 C18 O7 124.2(8) . .
C20 C18 O7 113.8(7) . .
C18 C19 C31 119.5(8) . .
C18 C20 C29 118.2(7) . .
O6 C20 C18 118.6(7) . .
O6 C20 C29 123.2(7) . .
C13 C23 C11 122.0(7) . .
O8 C23 C11 113.8(6) . .
O8 C23 C13 124.2(7) . .
N10 C24 C25 112.0(8) . .
C24 C25 C26 112.8(8) . .
C24 C25 C27 112.0(10) . .
C24 C25 C42 106.3(10) . .
C27 C25 C26 111.1(10) . .
C27 C25 C42 109.6(10) . .
C42 C25 C26 104.6(9) . .
N9 C26 C25 113.2(8) . .
N9 C28 C29 127.5(8) . .
C20 C29 C28 123.9(7) . .
C30 C29 C20 118.6(8) . .
C30 C29 C28 117.5(8) . .
C31 C30 C29 121.9(9) . .
C30 C31 C19 119.9(8) . .
C34 C33 C10 118.5(8) . .
C33 C34 C35 122.7(8) . .
C8 C35 C36 123.2(8) . .
C34 C35 C8 118.6(8) . .
C34 C35 C36 117.9(7) . .
N7 C36 C35 128.6(7) . .
N8 C37 C38 127.8(8) . .
C7 C38 C37 123.4(7) . .
C39 C38 C7 119.9(8) . .
C39 C38 C37 116.6(8) . .
C38 C39 C48 120.0(8) . .
C12 C40 C48 119.3(8) . .
N7 C43 C45 113.0(8) . .
N8 C44 C45 113.0(9) . .
C43 C45 C44 112.4(9) . .
C43 C45 C46 110.8(10) . .
C43 C45 C47 107.7(9) . .
C44 C45 C46 110.1(10) . .
C47 C45 C44 106.6(10) . .
C47 C45 C46 108.9(9) . .
C40 C48 C39 120.6(8) . .
O9 C51 N11 121.3(12) . .
C1 N1 Ni1 162.4(6) . .
C3 N3 Ni2 164.1(6) . 3_766
C36 N7 Ni2 126.0(6) . .
C36 N7 C43 115.7(7) . .
C43 N7 Ni2 118.0(6) . .
C37 N8 Ni2 125.0(6) . .
C37 N8 C44 114.7(8) . .
C44 N8 Ni2 120.2(6) . .
C26 N9 Ni1 119.9(6) . .
C28 N9 Ni1 125.8(6) . .
C28 N9 C26 114.0(8) . .
C17 N10 Ni1 127.0(6) . .
C17 N10 C24 113.7(7) . .
C24 N10 Ni1 118.9(6) . .
C49 N11 C50 117.9(12) . .
C51 N11 C49 124.0(13) . .
C51 N11 C50 118.1(13) . .
Ni2 O1 Tb1 109.2(2) . .
C8 O1 Tb1 122.4(5) . .
C8 O1 Ni2 128.4(5) . .
Ni2 O2 Tb1 107.4(2) . .
C7 O2 Tb1 121.6(5) . .
C7 O2 Ni2 126.3(5) . .
C12 O3 Tb1 117.7(4) . .
C12 O3 C22 115.9(6) . .
C22 O3 Tb1 126.3(5) . .
C9 O4 Tb1 116.8(5) . .
C9 O4 C32 116.6(6) . .
C32 O4 Tb1 126.6(5) . .
Ni1 O5 Tb1 109.0(2) . .
C11 O5 Tb1 121.4(5) . .
C11 O5 Ni1 128.8(5) . .
Ni1 O6 Tb1 107.1(2) . .
C20 O6 Tb1 122.4(5) . .
C20 O6 Ni1 127.9(5) . .
C18 O7 Tb1 118.0(4) . .
C18 O7 C21 116.6(6) . .
C21 O7 Tb1 125.2(5) . .
C23 O8 Tb1 116.7(4) . .
C23 O8 C41 115.4(6) . .
C41 O8 Tb1 127.7(5) . .
N14 C56 C57 171(4) . .
N12 C54 C53 165(3) . .

loop_
_geom_bond_atom_site_label_1
_geom_bond_atom_site_label_2
_geom_bond_distance
_geom_bond_site_symmetry_2
Tb1 O1 2.338(5) .
Tb1 O2 2.409(5) .
Tb1 O3 2.531(5) .
Tb1 O4 2.509(5) .
Tb1 O5 2.356(5) .
Tb1 O6 2.421(5) .
Tb1 O7 2.542(5) .
Tb1 O8 2.515(5) .
Tb1 O1W 2.336(6) .
Ni1 N1 2.001(7) .
Ni1 N9 2.030(8) .
Ni1 N10 2.024(7) .
Ni1 O5 2.031(5) .
Ni1 O6 2.014(5) .
Ni2 N3 2.005(7) 3_766
Ni2 N7 2.051(7) .
Ni2 N8 2.012(7) .
Ni2 O1 2.043(6) .
Ni2 O2 2.018(5) .
Fe1 C1 1.937(8) .
Fe1 C2 1.967(9) .
Fe1 C3 1.948(8) .
Fe1 C4 1.964(9) .
Fe1 C5 1.961(9) .
Fe1 C6 1.943(9) .
C1 N1 1.159(10) .
C2 N2 1.152(10) .
C3 N3 1.151(10) .
C4 N4 1.147(12) .
C5 N5 1.154(11) .
C6 N6 1.163(11) .
C7 C12 1.417(11) .
C7 C38 1.415(11) .
C7 O2 1.351(9) .
C8 C9 1.408(11) .
C8 C35 1.435(10) .
C8 O1 1.340(9) .
C9 C10 1.391(11) .
C9 O4 1.394(9) .
C10 C33 1.401(12) .
C11 C16 1.413(11) .
C11 C23 1.399(11) .
C11 O5 1.353(9) .
C12 C40 1.382(11) .
C12 O3 1.389(10) .
C13 C14 1.400(12) .
C13 C23 1.389(11) .
C14 C15 1.379(14) .
C15 C16 1.411(12) .
C16 C17 1.481(13) .
C17 N10 1.297(12) .
C18 C19 1.394(11) .
C18 C20 1.395(11) .
C18 O7 1.408(10) .
C19 C31 1.399(14) .
C20 C29 1.424(11) .
C20 O6 1.342(9) .
C21 O7 1.444(10) .
C22 O3 1.436(9) .
C23 O8 1.384(9) .
C24 C25 1.533(16) .
C24 N10 1.486(10) .
C25 C26 1.574(15) .
C25 C27 1.544(16) .
C25 C42 1.565(13) .
C26 N9 1.485(11) .
C28 C29 1.476(13) .
C28 N9 1.265(12) .
C29 C30 1.419(12) .
C30 C31 1.359(14) .
C32 O4 1.447(11) .
C33 C34 1.390(14) .
C34 C35 1.411(12) .
C35 C36 1.443(13) .
C36 N7 1.274(12) .
C37 C38 1.464(12) .
C37 N8 1.296(12) .
C38 C39 1.404(12) .
C39 C48 1.405(14) .
C40 C48 1.398(13) .
C41 O8 1.462(10) .
C43 C45 1.535(15) .
C43 N7 1.478(11) .
C44 C45 1.551(16) .
C44 N8 1.485(11) .
C45 C46 1.567(17) .
C45 C47 1.545(13) .
C49 N11 1.393(18) .
C50 N11 1.474(17) .
C51 N11 1.326(13) .
C51 O9 1.293(13) .
N3 Ni2 2.005(7) 3_766
C57 C56 1.24(4) .
N14 C56 1.16(4) .
C53 C54 1.408(9) .
C54 N12 1.160(9) .

loop_
_geom_hbond_atom_site_label_D
_geom_hbond_atom_site_label_H
_geom_hbond_atom_site_label_A
_geom_hbond_distance_DH
_geom_hbond_distance_HA
_geom_hbond_distance_DA
_geom_hbond_angle_DHA
_geom_hbond_site_symmetry_A
O1W H1WA O9 0.85 1.98 2.701(9) 142.7 4_566
O1W H1WB O9 0.85 1.96 2.702(9) 144.6 2_755
C57 H57B O8W 0.98 1.68 2.42(6) 129.2 .
